data_2218032
loop_
_publ_author_name
'Hong, Zhi'
'Jiang, Hua-Jiang'
'Zhuang, Yu-Guo'
'Guo, Hai-Chang'

_publ_section_title
;
 3-Methyl-4-oxo-2-phenyl-4<i>H</i>-chromene-8-carboxylic acid
;
_journal_coeditor_code AT2554
_journal_issue 5
_journal_name_full 'Acta Crystallographica Section E'
_journal_page_first o857
_journal_paper_doi 10.1107/S1600536808009732
_journal_volume 64
_journal_year 2008
_chemical_formula_iupac 'C17 H12 O4'
_chemical_formula_moiety 'C17 H12 O4'
_chemical_formula_sum 'C17 H12 O4'
_chemical_formula_weight 280.27
_chemical_name_systematic
;
3-Methyl-4-oxo-2-phenyl-4<i>H</i>-chromene-8-carboxylic acid
;
_space_group_IT_number 2
_symmetry_cell_setting triclinic
_symmetry_space_group_name_Hall '-P 1'
_symmetry_space_group_name_H-M 'P -1'
_atom_sites_solution_hydrogens geom
_atom_sites_solution_primary direct
_atom_sites_solution_secondary difmap
_audit_creation_method SHELXL97
_cell_angle_alpha 65.965(2)
_cell_angle_beta 79.748(2)
_cell_angle_gamma 68.286(2)
_cell_formula_units_Z 2
_cell_length_a 7.2760(8)
_cell_length_b 9.6551(10)
_cell_length_c 11.3095(12)
_cell_measurement_reflns_used 1477
_cell_measurement_temperature 298(2)
_cell_measurement_theta_max 27.67
_cell_measurement_theta_min 2.447
_cell_volume 673.78(13)
_computing_cell_refinement 'SAINT (Bruker, 2002)'
_computing_data_collection 'SMART (Bruker, 2002)'
_computing_data_reduction 'SAINT (Bruker, 2002)'
_computing_molecular_graphics 'SHELXTL (Sheldrick, 2008)'
_computing_publication_material 'SHELXL97 (Sheldrick, 2008)'
_computing_structure_refinement 'SHELXL97 (Sheldrick, 2008)'
_computing_structure_solution 'SHELXS97 (Sheldrick, 2008)'
_diffrn_ambient_temperature 298(2)
_diffrn_measured_fraction_theta_full 0.987
_diffrn_measured_fraction_theta_max 0.987
_diffrn_measurement_device_type 'Bruker APEX area-detector'
_diffrn_measurement_method '\f and \w'
_diffrn_radiation_monochromator graphite
_diffrn_radiation_source 'fine-focus sealed tube'
_diffrn_radiation_type MoK\a
_diffrn_radiation_wavelength 0.71073
_diffrn_reflns_av_R_equivalents 0.0153
_diffrn_reflns_av_sigmaI/netI 0.0325
_diffrn_reflns_limit_h_max 8
_diffrn_reflns_limit_h_min -8
_diffrn_reflns_limit_k_max 11
_diffrn_reflns_limit_k_min -11
_diffrn_reflns_limit_l_max 12
_diffrn_reflns_limit_l_min -13
_diffrn_reflns_number 3569
_diffrn_reflns_theta_full 25.02
_diffrn_reflns_theta_max 25.02
_diffrn_reflns_theta_min 1.97
_diffrn_standards_number 0
_exptl_absorpt_coefficient_mu 0.099
_exptl_absorpt_correction_T_max 0.9894
_exptl_absorpt_correction_T_min 0.9692
_exptl_absorpt_correction_type multi-scan
_exptl_absorpt_process_details '(SADABS; Bruker, 2002)'
_exptl_crystal_colour colourless
_exptl_crystal_density_diffrn 1.381
_exptl_crystal_density_method 'not measured'
_exptl_crystal_description block
_exptl_crystal_F_000 292
_exptl_crystal_size_max 0.35
_exptl_crystal_size_mid 0.27
_exptl_crystal_size_min 0.18
_refine_diff_density_max 0.200
_refine_diff_density_min -0.249
_refine_ls_extinction_method none
_refine_ls_goodness_of_fit_ref 1.098
_refine_ls_hydrogen_treatment constr
_refine_ls_matrix_type full
_refine_ls_number_parameters 192
_refine_ls_number_reflns 2354
_refine_ls_number_restraints 0
_refine_ls_restrained_S_all 1.098
_refine_ls_R_factor_all 0.0646
_refine_ls_R_factor_gt 0.0576
_refine_ls_shift/su_max 0.004
_refine_ls_shift/su_mean 0.000
_refine_ls_structure_factor_coef Fsqd
_refine_ls_weighting_details 'calc w = 1/[\s^2^(Fo^2^)+(0.0631P)^2^+0.2396P] where P=(Fo^2^+2Fc^2^)/3'
_refine_ls_weighting_scheme calc
_refine_ls_wR_factor_gt 0.1377
_refine_ls_wR_factor_ref 0.1436
_reflns_number_gt 2086
_reflns_number_total 2354
_reflns_threshold_expression I>2\s(I)
_cod_data_source_file at2554.cif
_cod_data_source_block I
_cod_original_cell_volume 673.78(12)
_cod_database_code 2218032
_cod_database_fobs_code 2218032

loop_
_symmetry_equiv_pos_as_xyz
'x, y, z'
'-x, -y, -z'

loop_
_atom_site_type_symbol
_atom_site_label
_atom_site_fract_x
_atom_site_fract_y
_atom_site_fract_z
_atom_site_U_iso_or_equiv
_atom_site_adp_type
_atom_site_calc_flag
_atom_site_refinement_flags
_atom_site_occupancy
O O1 0.2307(3) 0.48247(18) 0.52007(15) 0.0620(5) Uani d . 1
H H1 0.2521 0.5681 0.4842 0.093 Uiso calc R 1
O O2 0.3009(3) 0.4730(2) 0.32507(15) 0.0690(6) Uani d . 1
O O3 0.2390(2) 0.22602(15) 0.30232(13) 0.0398(4) Uani d . 1
O O4 0.2514(3) -0.23584(17) 0.47596(17) 0.0595(5) Uani d . 1
C C1 0.2644(3) 0.4115(2) 0.43715(19) 0.0380(5) Uani d . 1
C C2 0.2526(3) 0.2451(2) 0.50288(18) 0.0351(5) Uani d . 1
C C3 0.2552(3) 0.1725(2) 0.63616(19) 0.0409(5) Uani d . 1
H H3 0.2558 0.2307 0.6844 0.049 Uiso calc R 1
C C4 0.2568(3) 0.0150(2) 0.7004(2) 0.0451(5) Uani d . 1
H H4 0.2597 -0.0311 0.7903 0.054 Uiso calc R 1
C C5 0.2543(3) -0.0720(2) 0.6318(2) 0.0432(5) Uani d . 1
H H5 0.2562 -0.1776 0.6750 0.052 Uiso calc R 1
C C6 0.2490(3) -0.0033(2) 0.49658(19) 0.0368(5) Uani d . 1
C C7 0.2471(3) 0.1545(2) 0.43312(18) 0.0337(4) Uani d . 1
C C8 0.2394(3) 0.1420(2) 0.2298(2) 0.0396(5) Uani d . 1
C C9 0.2489(3) -0.0139(2) 0.2816(2) 0.0443(5) Uani d . 1
C C10 0.2678(4) -0.1097(3) 0.2009(3) 0.0621(7) Uani d . 1
H H10A 0.1433 -0.1234 0.2021 0.093 Uiso calc R 1
H H10B 0.3672 -0.2131 0.2357 0.093 Uiso calc R 1
H H10C 0.3050 -0.0539 0.1134 0.093 Uiso calc R 1
C C11 0.2487(3) -0.0952(2) 0.4206(2) 0.0422(5) Uani d . 1
C C12 0.2342(3) 0.2459(2) 0.0909(2) 0.0466(5) Uani d . 1
C C13 0.3714(4) 0.3244(3) 0.0379(2) 0.0570(6) Uani d . 1
H H13 0.4675 0.3111 0.0896 0.068 Uiso calc R 1
C C14 0.3666(5) 0.4226(3) -0.0916(3) 0.0748(8) Uani d . 1
H H14 0.4607 0.4738 -0.1270 0.090 Uiso calc R 1
C C15 0.2250(6) 0.4448(4) -0.1677(3) 0.0846(10) Uani d . 1
H H15 0.2233 0.5103 -0.2550 0.102 Uiso calc R 1
C C16 0.0850(6) 0.3712(4) -0.1163(3) 0.0834(10) Uani d . 1
H H16 -0.0139 0.3893 -0.1681 0.100 Uiso calc R 1
C C17 0.0903(4) 0.2697(3) 0.0127(2) 0.0647(7) Uani d . 1
H H17 -0.0030 0.2176 0.0469 0.078 Uiso calc R 1

loop_
_atom_site_aniso_label
_atom_site_aniso_U_11
_atom_site_aniso_U_22
_atom_site_aniso_U_33
_atom_site_aniso_U_12
_atom_site_aniso_U_13
_atom_site_aniso_U_23
O1 0.1144(15) 0.0418(9) 0.0473(9) -0.0423(10) 0.0084(9) -0.0233(7)
O2 0.1327(17) 0.0529(10) 0.0399(9) -0.0575(11) 0.0093(9) -0.0161(8)
O3 0.0565(9) 0.0317(7) 0.0375(8) -0.0167(6) -0.0028(6) -0.0168(6)
O4 0.0792(12) 0.0333(8) 0.0753(12) -0.0259(8) -0.0028(9) -0.0224(8)
C1 0.0499(12) 0.0313(10) 0.0385(12) -0.0178(9) -0.0023(9) -0.0141(9)
C2 0.0380(11) 0.0307(10) 0.0391(11) -0.0123(8) 0.0004(8) -0.0153(8)
C3 0.0480(12) 0.0370(11) 0.0402(12) -0.0140(9) -0.0002(9) -0.0174(9)
C4 0.0543(13) 0.0380(11) 0.0372(11) -0.0164(10) 0.0012(9) -0.0087(9)
C5 0.0482(12) 0.0269(10) 0.0497(13) -0.0150(9) 0.0008(9) -0.0086(9)
C6 0.0342(10) 0.0296(10) 0.0494(12) -0.0119(8) 0.0000(8) -0.0169(9)
C7 0.0355(10) 0.0298(9) 0.0364(11) -0.0115(8) 0.0009(8) -0.0133(8)
C8 0.0399(11) 0.0419(11) 0.0452(12) -0.0128(9) -0.0004(9) -0.0250(9)
C9 0.0420(12) 0.0424(11) 0.0598(14) -0.0149(9) 0.0019(10) -0.0307(10)
C10 0.0734(17) 0.0547(14) 0.0766(18) -0.0214(13) 0.0020(13) -0.0439(13)
C11 0.0400(11) 0.0326(10) 0.0600(14) -0.0138(9) 0.0007(9) -0.0224(10)
C12 0.0565(13) 0.0405(11) 0.0449(12) -0.0065(10) -0.0022(10) -0.0262(10)
C13 0.0740(17) 0.0481(13) 0.0502(14) -0.0209(12) 0.0011(12) -0.0203(11)
C14 0.113(2) 0.0549(15) 0.0545(16) -0.0303(16) 0.0168(16) -0.0239(13)
C15 0.142(3) 0.0570(17) 0.0416(15) -0.0107(19) -0.0024(18) -0.0259(13)
C16 0.110(3) 0.078(2) 0.0595(18) 0.0011(18) -0.0324(17) -0.0400(16)
C17 0.0720(17) 0.0719(17) 0.0586(16) -0.0143(14) -0.0126(13) -0.0368(13)

loop_
_atom_type_symbol
_atom_type_description
_atom_type_scat_dispersion_real
_atom_type_scat_dispersion_imag
_atom_type_scat_source
C C 0.0033 0.0016 'International Tables Vol C Tables 4.2.6.8 and 6.1.1.4'
H H 0.0000 0.0000 'International Tables Vol C Tables 4.2.6.8 and 6.1.1.4'
O O 0.0106 0.0060 'International Tables Vol C Tables 4.2.6.8 and 6.1.1.4'

loop_
_geom_angle_atom_site_label_1
_geom_angle_atom_site_label_2
_geom_angle_atom_site_label_3
_geom_angle
C1 O1 H1 109.5
C7 O3 C8 120.38(15)
O2 C1 O1 123.45(17)
O2 C1 C2 125.38(18)
O1 C1 C2 111.17(17)
C3 C2 C7 117.48(17)
C3 C2 C1 120.09(17)
C7 C2 C1 122.37(17)
C2 C3 C4 121.87(19)
C2 C3 H3 119.1
C4 C3 H3 119.1
C5 C4 C3 120.06(19)
C5 C4 H4 120.0
C3 C4 H4 120.0
C4 C5 C6 120.32(17)
C4 C5 H5 119.8
C6 C5 H5 119.8
C7 C6 C5 119.23(17)
C7 C6 C11 119.48(18)
C5 C6 C11 121.28(17)
O3 C7 C6 120.94(17)
O3 C7 C2 118.04(16)
C6 C7 C2 121.02(18)
C9 C8 O3 123.39(19)
C9 C8 C12 127.06(18)
O3 C8 C12 109.53(16)
C8 C9 C11 119.07(18)
C8 C9 C10 123.1(2)
C11 C9 C10 117.80(19)
C9 C10 H10A 109.5
C9 C10 H10B 109.5
H10A C10 H10B 109.5
C9 C10 H10C 109.5
H10A C10 H10C 109.5
H10B C10 H10C 109.5
O4 C11 C9 123.31(19)
O4 C11 C6 120.0(2)
C9 C11 C6 116.63(17)
C13 C12 C17 118.9(2)
C13 C12 C8 119.9(2)
C17 C12 C8 121.1(2)
C12 C13 C14 120.3(3)
C12 C13 H13 119.9
C14 C13 H13 119.9
C15 C14 C13 120.3(3)
C15 C14 H14 119.8
C13 C14 H14 119.8
C14 C15 C16 120.2(3)
C14 C15 H15 119.9
C16 C15 H15 119.9
C15 C16 C17 120.1(3)
C15 C16 H16 119.9
C17 C16 H16 119.9
C12 C17 C16 120.1(3)
C12 C17 H17 120.0
C16 C17 H17 120.0

loop_
_geom_bond_atom_site_label_1
_geom_bond_atom_site_label_2
_geom_bond_distance
O1 C1 1.314(2)
O1 H1 0.8200
O2 C1 1.189(2)
O3 C7 1.355(2)
O3 C8 1.367(2)
O4 C11 1.236(2)
C1 C2 1.499(3)
C2 C3 1.380(3)
C2 C7 1.410(3)
C3 C4 1.390(3)
C3 H3 0.9300
C4 C5 1.362(3)
C4 H4 0.9300
C5 C6 1.398(3)
C5 H5 0.9300
C6 C7 1.391(3)
C6 C11 1.466(3)
C8 C9 1.354(3)
C8 C12 1.478(3)
C9 C11 1.443(3)
C9 C10 1.502(3)
C10 H10A 0.9600
C10 H10B 0.9600
C10 H10C 0.9600
C12 C13 1.381(3)
C12 C17 1.385(3)
C13 C14 1.381(4)
C13 H13 0.9300
C14 C15 1.360(5)
C14 H14 0.9300
C15 C16 1.366(5)
C15 H15 0.9300
C16 C17 1.385(4)
C16 H16 0.9300
C17 H17 0.9300

loop_
_geom_hbond_atom_site_label_D
_geom_hbond_atom_site_label_H
_geom_hbond_atom_site_label_A
_geom_hbond_site_symmetry_A
_geom_hbond_distance_DH
_geom_hbond_distance_HA
_geom_hbond_distance_DA
_geom_hbond_angle_DHA
_geom_hbond_publ_flag
O1 H1 O4 1_565 0.82 1.86 2.615(3) 154 yes
C3 H3 O1 . 0.93 2.35 2.683(3) 101 yes
C14 H14 O2 2_665 0.93 2.57 3.347(4) 141 yes
C16 H16 O2 2_565 0.93 2.57 3.473(5) 163 yes

loop_
_geom_torsion_atom_site_label_1
_geom_torsion_atom_site_label_2
_geom_torsion_atom_site_label_3
_geom_torsion_atom_site_label_4
_geom_torsion
O2 C1 C2 C3 164.8(2)
O1 C1 C2 C3 -14.5(3)
O2 C1 C2 C7 -12.4(3)
O1 C1 C2 C7 168.23(18)
C7 C2 C3 C4 1.4(3)
C1 C2 C3 C4 -176.0(2)
C2 C3 C4 C5 -0.5(3)
C3 C4 C5 C6 -0.3(3)
C4 C5 C6 C7 0.2(3)
C4 C5 C6 C11 179.2(2)
C8 O3 C7 C6 -2.2(3)
C8 O3 C7 C2 178.03(17)
C5 C6 C7 O3 -179.03(17)
C11 C6 C7 O3 1.9(3)
C5 C6 C7 C2 0.7(3)
C11 C6 C7 C2 -178.32(17)
C3 C2 C7 O3 178.24(17)
C1 C2 C7 O3 -4.5(3)
C3 C2 C7 C6 -1.5(3)
C1 C2 C7 C6 175.80(18)
C7 O3 C8 C9 -0.4(3)
C7 O3 C8 C12 -178.76(16)
O3 C8 C9 C11 3.2(3)
C12 C8 C9 C11 -178.8(2)
O3 C8 C9 C10 -174.3(2)
C12 C8 C9 C10 3.7(4)
C8 C9 C11 O4 177.9(2)
C10 C9 C11 O4 -4.4(3)
C8 C9 C11 C6 -3.3(3)
C10 C9 C11 C6 174.40(19)
C7 C6 C11 O4 179.63(19)
C5 C6 C11 O4 0.6(3)
C7 C6 C11 C9 0.8(3)
C5 C6 C11 C9 -178.21(18)
C9 C8 C12 C13 -125.6(2)
O3 C8 C12 C13 52.7(3)
C9 C8 C12 C17 56.1(3)
O3 C8 C12 C17 -125.6(2)
C17 C12 C13 C14 -1.2(3)
C8 C12 C13 C14 -179.5(2)
C12 C13 C14 C15 1.0(4)
C13 C14 C15 C16 0.6(4)
C14 C15 C16 C17 -1.9(4)
C13 C12 C17 C16 -0.1(3)
C8 C12 C17 C16 178.2(2)
C15 C16 C17 C12 1.7(4)

loop_
_cod_related_entry_id
_cod_related_entry_database
_cod_related_entry_code
1 ChemSpider 69462
